data_7019328
loop_
_publ_author_name
'Smythe, Nathan C.'
'Butler, Derek P.'
'Moore, Curtis E.'
'McGowan, William R.'
'Rheingold, Arnold L.'
'Beauvais, Laurance G.'

_publ_section_title
;
 A heterobimetallic metal-organic framework with tunable reactive metal
 sites: synthesis, characterization, and reactivity.
;
_journal_issue 26
_journal_name_full 'Dalton transactions (Cambridge, England : 2003)'
_journal_page_first 7855
_journal_page_last 7858
_journal_paper_doi 10.1039/c2dt30184a
_journal_volume 41
_journal_year 2012
_chemical_formula_moiety 'C96 H52 Cd2 N8 Ni1.12 O18, 3(C5 H11 N1 O1), (H2 O1), (C5, H11, N1)'
_chemical_formula_sum 'C114 H106.5 Cd2 N12 O26 Pd2'
_chemical_formula_weight 2498.21
_chemical_name_systematic
;
?
;
_space_group_IT_number 14
_symmetry_space_group_name_Hall '-P 2ybc'
_symmetry_space_group_name_H-M 'P 1 21/c 1'
_atom_sites_solution_hydrogens geom
_atom_sites_solution_primary direct
_atom_sites_solution_secondary difmap
_audit_creation_method SHELXL-97
_cell_angle_alpha 90.00
_cell_angle_beta 109.701(18)
_cell_angle_gamma 90.00
_cell_formula_units_Z 2
_cell_length_a 18.329(7)
_cell_length_b 9.543(4)
_cell_length_c 35.954(12)
_cell_measurement_reflns_used 9850
_cell_measurement_temperature 100(2)
_cell_measurement_theta_max 2.36
_cell_measurement_theta_min 50.7
_cell_volume 5921(4)
_computing_cell_refinement 'Bruker SAINT'
_computing_data_collection 'Bruker SMART'
_computing_data_reduction 'Bruker SAINT'
_computing_structure_refinement 'SHELXL-97 (Sheldrick, 2008)'
_computing_structure_solution 'SHELXS-97 (Sheldrick, 2008)'
_diffrn_ambient_temperature 100(2)
_diffrn_measured_fraction_theta_full 0.999
_diffrn_measured_fraction_theta_max 0.999
_diffrn_measurement_device_type 'Bruker APEX II CCD'
_diffrn_measurement_method 'phi and omega scans'
_diffrn_radiation_monochromator graphite
_diffrn_radiation_source 'fine-focus sealed tube'
_diffrn_radiation_type MoK\a
_diffrn_radiation_wavelength 0.71073
_diffrn_reflns_av_R_equivalents 0.0668
_diffrn_reflns_av_sigmaI/netI 0.0431
_diffrn_reflns_limit_h_max 22
_diffrn_reflns_limit_h_min -22
_diffrn_reflns_limit_k_max 11
_diffrn_reflns_limit_k_min -11
_diffrn_reflns_limit_l_max 43
_diffrn_reflns_limit_l_min -43
_diffrn_reflns_number 85816
_diffrn_reflns_theta_full 25.35
_diffrn_reflns_theta_max 25.35
_diffrn_reflns_theta_min 1.18
_exptl_absorpt_coefficient_mu 0.728
_exptl_absorpt_correction_T_max 0.9508
_exptl_absorpt_correction_T_min 0.8741
_exptl_absorpt_correction_type multi-scan
_exptl_absorpt_process_details SADABS
_exptl_crystal_colour purple-red
_exptl_crystal_density_diffrn 1.401
_exptl_crystal_density_meas ?
_exptl_crystal_density_method 'not measured'
_exptl_crystal_description 'irregular blocks'
_exptl_crystal_F_000 2541
_exptl_crystal_size_max 0.19
_exptl_crystal_size_mid 0.14
_exptl_crystal_size_min 0.07
_refine_diff_density_max 4.109
_refine_diff_density_min -1.242
_refine_diff_density_rms 0.147
_refine_ls_extinction_method none
_refine_ls_goodness_of_fit_ref 1.017
_refine_ls_hydrogen_treatment constr
_refine_ls_matrix_type full
_refine_ls_number_parameters 554
_refine_ls_number_reflns 10830
_refine_ls_number_restraints 0
_refine_ls_restrained_S_all 1.017
_refine_ls_R_factor_all 0.0980
_refine_ls_R_factor_gt 0.0818
_refine_ls_shift/su_max 0.001
_refine_ls_shift/su_mean 0.000
_refine_ls_structure_factor_coef Fsqd
_refine_ls_weighting_details 'calc w=1/[\s^2^(Fo^2^)+(0.1492P)^2^+10.5986P] where P=(Fo^2^+2Fc^2^)/3'
_refine_ls_weighting_scheme calc
_refine_ls_wR_factor_gt 0.2202
_refine_ls_wR_factor_ref 0.2300
_reflns_number_gt 8156
_reflns_number_total 10830
_reflns_threshold_expression >2sigma(I)
_cod_data_source_file c2dt30184a.txt
_cod_data_source_block structure1_pdnew
_cod_depositor_comments
;
The following automatic conversions were performed:

'_exptl_crystal_density_meas' value 'not measured' was changed to '?'
- the value is perceived as not measured.

Automatic conversion script
Id: cif_fix_values 3008 2015-01-20 13:52:24Z robertas 
;
_cod_original_formula_sum 'C114 H106.50 Cd2 N12 O26 Pd2'
_cod_database_code 7019328

loop_
_symmetry_equiv_pos_as_xyz
'x, y, z'
'-x, y+1/2, -z+1/2'
'-x, -y, -z'
'x, -y-1/2, z-1/2'

loop_
_atom_site_label
_atom_site_type_symbol
_atom_site_fract_x
_atom_site_fract_y
_atom_site_fract_z
_atom_site_U_iso_or_equiv
_atom_site_adp_type
_atom_site_occupancy
_atom_site_symmetry_multiplicity
_atom_site_calc_flag
_atom_site_refinement_flags
_atom_site_disorder_assembly
_atom_site_disorder_group
C1 C 0.8243(3) 0.5445(6) 0.95019(16) 0.0422(12) Uani 1 1 d . . .
C2 C 0.8049(3) 0.6048(7) 0.98075(17) 0.0447(13) Uani 1 1 d . . .
C3 C 0.7276(3) 0.5999(7) 0.9841(2) 0.0553(16) Uani 1 1 d . . .
H3 H 0.6823 0.5603 0.9657 0.066 Uiso 1 1 calc R . .
C4 C 0.7335(4) 0.6623(8) 1.0182(2) 0.0646(19) Uani 1 1 d . . .
H4 H 0.6927 0.6740 1.0287 0.078 Uiso 1 1 calc R . .
C5 C 0.8121(4) 0.7087(8) 1.0363(2) 0.0571(17) Uani 1 1 d . . .
C6 C 0.8428(4) 0.7750(7) 1.0741(2) 0.0572(17) Uani 1 1 d . . .
C7 C 0.9176(4) 0.8245(7) 1.0899(2) 0.0629(19) Uani 1 1 d . . .
C8 C 0.9521(5) 0.8754(9) 1.1279(2) 0.072(2) Uani 1 1 d . . .
H8 H 0.9291 0.8762 1.1480 0.087 Uiso 1 1 calc R . .
C9 C 1.0234(4) 0.9236(8) 1.1320(2) 0.0613(18) Uani 1 1 d . . .
H9 H 1.0603 0.9614 1.1551 0.074 Uiso 1 1 calc R . .
C10 C 1.0321(4) 0.9060(7) 1.09368(19) 0.0503(14) Uani 1 1 d . . .
C11 C 1.0961(3) 0.9545(7) 1.08403(17) 0.0459(13) Uani 1 1 d . . .
C12 C 1.1065(3) 0.9260(6) 1.04818(16) 0.0432(13) Uani 1 1 d . . .
C13 C 1.1649(3) 0.9894(7) 1.03498(19) 0.0547(16) Uani 1 1 d . . .
H13 H 1.2008 1.0598 1.0483 0.066 Uiso 1 1 calc R . .
C14 C 1.1588(3) 0.9291(8) 0.99985(17) 0.0520(15) Uani 1 1 d . . .
H14 H 1.1905 0.9495 0.9843 0.062 Uiso 1 1 calc R . .
C15 C 1.0957(3) 0.8283(7) 0.99002(19) 0.0474(15) Uani 1 1 d . . .
C16 C 1.0754(3) 0.7336(6) 0.95874(16) 0.0429(13) Uani 1 1 d . . .
C17 C 1.0097(3) 0.6483(7) 0.94895(16) 0.0466(14) Uani 1 1 d . . .
C18 C 0.9916(4) 0.5406(8) 0.91873(17) 0.0549(16) Uani 1 1 d . . .
H18 H 1.0230 0.5119 0.9038 0.066 Uiso 1 1 calc R . .
C19 C 0.9213(3) 0.4891(7) 0.91603(17) 0.0503(15) Uani 1 1 d . . .
H19 H 0.8935 0.4182 0.8984 0.060 Uiso 1 1 calc R . .
C20 C 0.8961(3) 0.5616(7) 0.94488(16) 0.0456(13) Uani 1 1 d . . .
C100 C 0.7633(3) 0.4631(6) 0.92005(15) 0.0413(12) Uani 1 1 d . . .
C101 C 0.7327(4) 0.5100(8) 0.8812(2) 0.072(2) Uani 1 1 d . . .
H101 H 0.7543 0.5911 0.8736 0.087 Uiso 1 1 calc R . .
C102 C 0.6728(4) 0.4431(8) 0.85364(17) 0.0619(19) Uani 1 1 d . . .
H102 H 0.6530 0.4786 0.8275 0.074 Uiso 1 1 calc R . .
C103 C 0.6405(3) 0.3229(6) 0.86372(15) 0.0396(12) Uani 1 1 d . . .
C104 C 0.6714(4) 0.2742(6) 0.90152(17) 0.0449(13) Uani 1 1 d . . .
H104 H 0.6503 0.1922 0.9090 0.054 Uiso 1 1 calc R . .
C105 C 0.7324(4) 0.3415(6) 0.92911(17) 0.0470(14) Uani 1 1 d . . .
H105 H 0.7536 0.3032 0.9549 0.056 Uiso 1 1 calc R . .
C106 C 0.5730(3) 0.2518(6) 0.83435(16) 0.0426(13) Uani 1 1 d . . .
C205 C 0.7669(3) 0.9176(3) 1.10687(16) 0.071(2) Uani 1 1 d G . .
H205 H 0.7816 0.9999 1.0963 0.085 Uiso 1 1 calc R . .
C204 C 0.7219(3) 0.9282(3) 1.13111(16) 0.082(3) Uani 1 1 d G . .
H204 H 0.7060 1.0176 1.1371 0.098 Uiso 1 1 calc R . .
C203 C 0.7004(3) 0.8079(4) 1.14661(15) 0.0547(16) Uani 1 1 d G . .
C202 C 0.7238(3) 0.6771(3) 1.13785(16) 0.075(2) Uani 1 1 d G . .
H202 H 0.7090 0.5949 1.1484 0.090 Uiso 1 1 calc R . .
C201 C 0.7687(3) 0.6665(3) 1.11360(17) 0.074(2) Uani 1 1 d G . .
H201 H 0.7847 0.5771 1.1076 0.088 Uiso 1 1 calc R . .
C200 C 0.7902(3) 0.7868(4) 1.09811(15) 0.0568(16) Uani 1 1 d G . .
C206 C 0.3480(4) 0.1837(7) 0.8270(2) 0.0543(16) Uani 1 1 d . . .
C300 C 1.1569(3) 1.0344(6) 1.11475(16) 0.0434(13) Uani 1 1 d . . .
C301 C 1.1401(3) 1.1579(6) 1.13023(19) 0.0469(14) Uani 1 1 d . . .
H301 H 1.0896 1.1969 1.1198 0.056 Uiso 1 1 calc R . .
C302 C 1.1961(3) 1.2249(6) 1.16067(18) 0.0444(13) Uani 1 1 d . . .
H302 H 1.1836 1.3099 1.1709 0.053 Uiso 1 1 calc R . .
C303 C 1.2702(3) 1.1708(6) 1.17657(16) 0.0422(13) Uani 1 1 d . . .
C304 C 1.2879(3) 1.0476(8) 1.15985(19) 0.0583(17) Uani 1 1 d . . .
H304 H 1.3389 1.0105 1.1691 0.070 Uiso 1 1 calc R . .
C305 C 1.2314(4) 0.9822(8) 1.1304(2) 0.0637(19) Uani 1 1 d . . .
H305 H 1.2436 0.8969 1.1202 0.076 Uiso 1 1 calc R . .
C306 C 0.3289(3) 0.2583(6) 0.71036(17) 0.0447(13) Uani 1 1 d . . .
C400 C 1.1262(2) 0.7282(5) 0.93349(11) 0.0525(15) Uani 1 1 d G . .
C405 C 1.0945(2) 0.7554(6) 0.89324(12) 0.070(2) Uani 1 1 d G . .
H405 H 1.0412 0.7790 0.8819 0.084 Uiso 1 1 calc R . .
C404 C 1.1408(3) 0.7481(6) 0.86960(10) 0.087(3) Uani 1 1 d G . .
H404 H 1.1191 0.7667 0.8421 0.104 Uiso 1 1 calc R . .
C403 C 1.2187(3) 0.7137(6) 0.88620(14) 0.077(3) Uani 1 1 d G . .
C402 C 1.2505(2) 0.6865(6) 0.92644(15) 0.077(2) Uani 1 1 d G . .
H402 H 1.3038 0.6629 0.9378 0.093 Uiso 1 1 calc R . .
C401 C 1.2042(2) 0.6937(6) 0.95009(11) 0.076(2) Uani 1 1 d G . .
H401 H 1.2259 0.6751 0.9776 0.091 Uiso 1 1 calc R . .
C406 C 1.2746(10) 0.7080(9) 0.8627(4) 0.107(5) Uani 1 1 d . . .
Cd1 Cd 0.43500(2) 0.17006(5) 0.780231(12) 0.04293(18) Uani 1 1 d . . .
N1 N 0.8544(3) 0.6745(5) 1.01261(15) 0.0472(12) Uani 1 1 d . . .
N2 N 0.9685(3) 0.8425(5) 1.06932(17) 0.0505(13) Uani 1 1 d . . .
N3 N 0.9527(3) 0.6526(5) 0.96530(14) 0.0436(11) Uani 1 1 d . . .
N4 N 1.0632(3) 0.8356(5) 1.02026(14) 0.0448(11) Uani 1 1 d . . .
O1 O 0.4165(4) 0.3312(7) 0.7712(2) 0.0354(16) Uani 0.50 1 d P A 1
O3 O 0.4795(3) -0.0236(7) 0.76003(16) 0.093(2) Uani 1 1 d . A .
O101 O 0.5473(3) 0.1442(5) 0.84264(14) 0.0631(12) Uani 1 1 d . A .
O102 O 0.5446(2) 0.3075(5) 0.80072(13) 0.0615(12) Uani 1 1 d . A .
O201 O 0.3644(3) 0.0623(5) 0.81713(13) 0.0557(11) Uani 1 1 d . A .
O202 O 0.3686(3) 0.2927(5) 0.81513(15) 0.0647(13) Uani 1 1 d . A .
O301 O 0.3141(3) 0.1522(5) 0.72450(14) 0.0602(12) Uani 1 1 d . A .
O302 O 0.3947(3) 0.3136(6) 0.72434(14) 0.0645(13) Uani 1 1 d . A .
O401 O 1.3403(5) 0.7026(9) 0.8761(3) 0.142(4) Uani 1 1 d . . .
O402 O 1.2388(6) 0.7143(10) 0.8254(3) 0.140(3) Uani 1 1 d . . .
Pd2 Pd 0.95923(4) 0.75049(7) 1.01609(2) 0.0398(3) Uani 0.600(2) 1 d P . .

loop_
_atom_site_aniso_label
_atom_site_aniso_U_11
_atom_site_aniso_U_22
_atom_site_aniso_U_33
_atom_site_aniso_U_23
_atom_site_aniso_U_13
_atom_site_aniso_U_12
C1 0.040(3) 0.043(3) 0.040(3) 0.007(2) 0.010(2) 0.006(2)
C2 0.031(3) 0.056(4) 0.044(3) 0.005(3) 0.009(2) -0.004(3)
C3 0.037(3) 0.066(4) 0.061(4) -0.009(3) 0.014(3) -0.004(3)
C4 0.045(4) 0.082(5) 0.077(5) -0.014(4) 0.034(3) -0.010(3)
C5 0.053(4) 0.072(4) 0.050(4) -0.019(3) 0.021(3) -0.021(3)
C6 0.061(4) 0.053(4) 0.077(5) -0.013(3) 0.048(4) -0.016(3)
C7 0.072(5) 0.064(4) 0.070(5) -0.029(4) 0.047(4) -0.026(4)
C8 0.076(5) 0.094(6) 0.061(4) -0.021(4) 0.041(4) -0.030(4)
C9 0.060(4) 0.070(4) 0.059(4) -0.016(3) 0.027(3) -0.023(4)
C10 0.050(3) 0.046(3) 0.061(4) -0.008(3) 0.027(3) -0.005(3)
C11 0.028(3) 0.054(3) 0.049(3) 0.006(3) 0.003(2) 0.004(2)
C12 0.042(3) 0.047(3) 0.039(3) 0.004(3) 0.011(2) 0.003(3)
C13 0.036(3) 0.067(4) 0.056(4) 0.013(3) 0.010(3) -0.006(3)
C14 0.032(3) 0.080(5) 0.043(3) 0.011(3) 0.012(2) -0.003(3)
C15 0.029(3) 0.063(4) 0.054(4) 0.021(3) 0.020(3) 0.012(3)
C16 0.039(3) 0.057(4) 0.037(3) 0.003(3) 0.019(2) 0.008(3)
C17 0.030(3) 0.071(4) 0.034(3) -0.001(3) 0.005(2) 0.010(3)
C18 0.052(4) 0.076(4) 0.039(3) -0.004(3) 0.017(3) 0.008(3)
C19 0.043(3) 0.066(4) 0.040(3) -0.012(3) 0.011(3) 0.003(3)
C20 0.041(3) 0.057(4) 0.036(3) -0.006(3) 0.011(2) -0.004(3)
C100 0.035(3) 0.053(3) 0.031(3) 0.004(2) 0.005(2) 0.005(2)
C101 0.064(4) 0.080(5) 0.063(4) 0.027(4) 0.008(4) -0.025(4)
C102 0.053(4) 0.087(5) 0.032(3) 0.024(3) -0.006(3) -0.020(4)
C103 0.031(3) 0.051(3) 0.033(3) 0.000(2) 0.006(2) 0.003(2)
C104 0.059(4) 0.037(3) 0.039(3) 0.002(2) 0.017(3) 0.000(3)
C105 0.056(4) 0.046(3) 0.034(3) 0.003(2) 0.007(3) 0.006(3)
C106 0.040(3) 0.053(4) 0.035(3) -0.002(3) 0.012(2) -0.001(3)
C205 0.106(6) 0.046(4) 0.091(5) 0.000(4) 0.073(5) 0.001(4)
C204 0.112(6) 0.048(4) 0.123(7) -0.004(4) 0.090(6) -0.008(4)
C203 0.066(4) 0.046(3) 0.065(4) -0.008(3) 0.038(4) -0.002(3)
C202 0.101(6) 0.048(4) 0.104(6) -0.010(4) 0.069(6) -0.018(4)
C201 0.090(6) 0.046(4) 0.118(7) -0.015(4) 0.079(6) -0.015(4)
C200 0.056(4) 0.052(4) 0.070(4) -0.007(3) 0.032(3) -0.008(3)
C206 0.060(4) 0.056(4) 0.054(4) -0.011(3) 0.028(3) -0.009(3)
C300 0.037(3) 0.049(3) 0.043(3) 0.005(3) 0.011(2) 0.004(3)
C301 0.033(3) 0.045(3) 0.058(4) 0.003(3) 0.009(3) 0.005(2)
C302 0.035(3) 0.041(3) 0.056(4) 0.008(3) 0.013(3) 0.003(2)
C303 0.040(3) 0.053(3) 0.032(3) 0.004(2) 0.010(2) 0.001(3)
C304 0.035(3) 0.074(4) 0.056(4) -0.006(3) 0.002(3) 0.013(3)
C305 0.044(3) 0.065(4) 0.064(4) -0.021(3) -0.005(3) 0.022(3)
C306 0.044(3) 0.050(4) 0.041(3) -0.002(3) 0.014(3) 0.001(3)
C400 0.045(3) 0.066(4) 0.056(4) -0.008(3) 0.030(3) -0.007(3)
C405 0.054(4) 0.112(7) 0.050(4) 0.002(4) 0.026(3) -0.008(4)
C404 0.090(6) 0.130(8) 0.049(4) 0.018(5) 0.035(4) 0.006(6)
C403 0.102(6) 0.053(4) 0.115(7) -0.022(4) 0.086(6) -0.015(4)
C402 0.061(5) 0.099(6) 0.082(6) 0.001(5) 0.037(4) 0.021(4)
C401 0.065(5) 0.114(7) 0.061(4) 0.009(4) 0.036(4) 0.017(4)
C406 0.187(13) 0.043(4) 0.151(11) -0.023(6) 0.137(11) -0.019(6)
Cd1 0.0393(3) 0.0481(3) 0.0437(3) -0.00084(18) 0.01700(19) -0.00084(18)
N1 0.039(3) 0.056(3) 0.049(3) -0.004(2) 0.018(2) 0.000(2)
N2 0.053(3) 0.044(3) 0.068(3) -0.004(2) 0.040(3) -0.004(2)
N3 0.037(2) 0.054(3) 0.038(2) 0.003(2) 0.011(2) 0.008(2)
N4 0.045(3) 0.049(3) 0.044(3) 0.013(2) 0.019(2) 0.016(2)
O1 0.034(4) 0.043(4) 0.025(3) 0.002(3) 0.004(3) -0.001(3)
O3 0.066(3) 0.110(5) 0.071(3) -0.049(3) -0.019(2) 0.044(3)
O101 0.062(3) 0.062(3) 0.059(3) 0.002(2) 0.011(2) -0.006(2)
O102 0.042(2) 0.085(3) 0.043(2) 0.018(2) -0.0037(19) -0.012(2)
O201 0.062(3) 0.057(3) 0.058(3) -0.002(2) 0.033(2) 0.007(2)
O202 0.083(3) 0.061(3) 0.070(3) -0.002(2) 0.052(3) -0.009(3)
O301 0.043(2) 0.064(3) 0.058(3) 0.001(2) -0.003(2) 0.001(2)
O302 0.043(3) 0.087(4) 0.057(3) 0.010(2) 0.007(2) -0.006(2)
O401 0.128(7) 0.126(6) 0.241(12) 0.045(6) 0.152(8) 0.025(5)
O402 0.183(9) 0.156(7) 0.136(7) -0.021(6) 0.125(7) -0.012(6)
Pd2 0.0399(4) 0.0419(5) 0.0427(5) -0.0018(3) 0.0205(3) -0.0016(3)

loop_
_atom_type_symbol
_atom_type_description
_atom_type_scat_dispersion_real
_atom_type_scat_dispersion_imag
_atom_type_scat_source
C C 0.0033 0.0016 'International Tables Vol C Tables 4.2.6.8 and 6.1.1.4'
H H 0.0000 0.0000 'International Tables Vol C Tables 4.2.6.8 and 6.1.1.4'
Cd Cd -0.8075 1.2024 'International Tables Vol C Tables 4.2.6.8 and 6.1.1.4'
N N 0.0061 0.0033 'International Tables Vol C Tables 4.2.6.8 and 6.1.1.4'
O O 0.0106 0.0060 'International Tables Vol C Tables 4.2.6.8 and 6.1.1.4'
Pd Pd -0.9988 1.0072 'International Tables Vol C Tables 4.2.6.8 and 6.1.1.4'

loop_
_geom_angle_atom_site_label_1
_geom_angle_atom_site_label_2
_geom_angle_atom_site_label_3
_geom_angle
_geom_angle_site_symmetry_3
C2 C1 C20 124.2(5) .
C2 C1 C100 117.6(5) .
C20 C1 C100 118.1(5) .
N1 C2 C1 126.1(5) .
N1 C2 C3 109.5(5) .
C1 C2 C3 124.4(5) .
C4 C3 C2 106.3(6) .
C4 C3 H3 126.8 .
C2 C3 H3 126.8 .
C3 C4 C5 108.2(6) .
C3 C4 H4 125.9 .
C5 C4 H4 125.9 .
N1 C5 C6 124.9(6) .
N1 C5 C4 109.6(6) .
C6 C5 C4 125.5(6) .
C7 C6 C5 124.1(6) .
C7 C6 C200 118.7(6) .
C5 C6 C200 117.2(6) .
C6 C7 N2 125.4(7) .
C6 C7 C8 125.9(6) .
N2 C7 C8 108.6(6) .
C9 C8 C7 109.3(6) .
C9 C8 H8 125.4 .
C7 C8 H8 125.4 .
C8 C9 C10 105.8(6) .
C8 C9 H9 127.1 .
C10 C9 H9 127.1 .
N2 C10 C11 126.9(6) .
N2 C10 C9 108.7(5) .
C11 C10 C9 124.4(6) .
C12 C11 C10 123.3(6) .
C12 C11 C300 119.0(5) .
C10 C11 C300 117.6(5) .
N4 C12 C11 125.5(5) .
N4 C12 C13 109.7(5) .
C11 C12 C13 124.9(6) .
C14 C13 C12 107.0(6) .
C14 C13 H13 126.5 .
C12 C13 H13 126.5 .
C13 C14 C15 108.4(5) .
C13 C14 H14 125.8 .
C15 C14 H14 125.8 .
C16 C15 N4 126.0(5) .
C16 C15 C14 126.9(5) .
N4 C15 C14 106.8(6) .
C15 C16 C17 123.8(5) .
C15 C16 C400 117.2(5) .
C17 C16 C400 119.0(5) .
N3 C17 C16 126.6(5) .
N3 C17 C18 109.3(5) .
C16 C17 C18 124.2(5) .
C19 C18 C17 106.4(5) .
C19 C18 H18 126.8 .
C17 C18 H18 126.8 .
C18 C19 C20 107.6(5) .
C18 C19 H19 126.2 .
C20 C19 H19 126.2 .
N3 C20 C1 125.5(5) .
N3 C20 C19 108.7(5) .
C1 C20 C19 125.7(5) .
C105 C100 C101 116.7(5) .
C105 C100 C1 122.4(5) .
C101 C100 C1 120.9(6) .
C102 C101 C100 122.1(6) .
C102 C101 H101 118.9 .
C100 C101 H101 118.9 .
C101 C102 C103 120.3(5) .
C101 C102 H102 119.8 .
C103 C102 H102 119.8 .
C104 C103 C102 118.0(5) .
C104 C103 C106 121.1(5) .
C102 C103 C106 120.9(5) .
C103 C104 C105 121.4(6) .
C103 C104 H104 119.3 .
C105 C104 H104 119.3 .
C100 C105 C104 121.4(5) .
C100 C105 H105 119.3 .
C104 C105 H105 119.3 .
O101 C106 O102 121.7(6) .
O101 C106 C103 120.8(5) .
O102 C106 C103 117.6(5) .
C204 C205 C200 120.0 .
C204 C205 H205 120.0 .
C200 C205 H205 120.0 .
C203 C204 C205 120.0 .
C203 C204 H204 120.0 .
C205 C204 H204 120.0 .
C204 C203 C202 120.0 .
C204 C203 C206 121.1(4) 3_667
C202 C203 C206 118.9(4) 3_667
C201 C202 C203 120.0 .
C201 C202 H202 120.0 .
C203 C202 H202 120.0 .
C202 C201 C200 120.0 .
C202 C201 H201 120.0 .
C200 C201 H201 120.0 .
C201 C200 C205 120.0 .
C201 C200 C6 119.5(4) .
C205 C200 C6 120.3(4) .
O202 C206 O201 123.0(6) .
O202 C206 C203 119.2(16) 3_667
O201 C206 C203 117.9(16) 3_667
C301 C300 C305 117.9(6) .
C301 C300 C11 121.5(5) .
C305 C300 C11 120.5(5) .
C302 C301 C300 120.5(5) .
C302 C301 H301 119.7 .
C300 C301 H301 119.7 .
C301 C302 C303 121.2(6) .
C301 C302 H302 119.4 .
C303 C302 H302 119.4 .
C302 C303 C304 118.0(5) .
C302 C303 C306 120.4(5) 4_676
C304 C303 C306 121.5(5) 4_676
C305 C304 C303 119.6(6) .
C305 C304 H304 120.2 .
C303 C304 H304 120.2 .
C304 C305 C300 122.7(6) .
C304 C305 H305 118.6 .
C300 C305 H305 118.6 .
O301 C306 O302 120.5(6) .
O301 C306 C303 121.6(5) 4_475
O302 C306 C303 118.0(6) 4_475
C405 C400 C401 120.0 .
C405 C400 C16 119.6(3) .
C401 C400 C16 120.4(3) .
C404 C405 C400 120.0 .
C404 C405 H405 120.0 .
C400 C405 H405 120.0 .
C405 C404 C403 120.0 .
C405 C404 H404 120.0 .
C403 C404 H404 120.0 .
C404 C403 C402 120.0 .
C404 C403 C406 123.5(7) .
C402 C403 C406 116.4(7) .
C401 C402 C403 120.0 .
C401 C402 H402 120.0 .
C403 C402 H402 120.0 .
C402 C401 C400 120.0 .
C402 C401 H401 120.0 .
C400 C401 H401 120.0 .
O401 C406 O402 122.9(10) .
O401 C406 C403 125.1(13) .
O402 C406 C403 111.9(13) .
O1 Cd1 O3 144.2(3) .
O1 Cd1 O102 67.4(3) .
O3 Cd1 O102 101.5(2) .
O1 Cd1 O202 60.6(3) .
O3 Cd1 O202 154.3(2) .
O102 Cd1 O202 95.68(19) .
O1 Cd1 O302 43.2(3) .
O3 Cd1 O302 104.4(2) .
O102 Cd1 O302 86.00(16) .
O202 Cd1 O302 95.58(19) .
O1 Cd1 O201 114.5(3) .
O3 Cd1 O201 98.7(2) .
O102 Cd1 O201 130.41(16) .
O202 Cd1 O201 55.71(16) .
O302 Cd1 O201 131.29(16) .
O1 Cd1 O301 80.1(3) .
O3 Cd1 O301 90.31(17) .
O102 Cd1 O301 139.03(16) .
O202 Cd1 O301 89.02(18) .
O302 Cd1 O301 53.04(17) .
O201 Cd1 O301 85.04(17) .
O1 Cd1 O101 109.6(3) .
O3 Cd1 O101 85.96(17) .
O102 Cd1 O101 53.28(16) .
O202 Cd1 O101 89.29(19) .
O302 Cd1 O101 139.27(17) .
O201 Cd1 O101 83.93(16) .
O301 Cd1 O101 167.69(17) .
C2 N1 C5 106.4(5) .
C2 N1 Pd2 125.1(4) .
C5 N1 Pd2 127.0(4) .
C10 N2 C7 107.5(5) .
C10 N2 Pd2 125.3(4) .
C7 N2 Pd2 125.8(4) .
C17 N3 C20 107.8(5) .
C17 N3 Pd2 125.8(4) .
C20 N3 Pd2 125.7(4) .
C12 N4 C15 108.0(5) .
C12 N4 Pd2 127.5(4) .
C15 N4 Pd2 123.7(4) .
C106 O101 Cd1 88.1(4) .
C106 O102 Cd1 95.8(4) .
C206 O201 Cd1 89.1(4) .
C206 O202 Cd1 92.2(4) .
C306 O301 Cd1 90.9(4) .
C306 O302 Cd1 94.6(4) .
N1 Pd2 N3 90.7(2) .
N1 Pd2 N4 177.4(2) .
N3 Pd2 N4 91.1(2) .
N1 Pd2 N2 89.4(2) .
N3 Pd2 N2 177.4(2) .
N4 Pd2 N2 88.8(2) .

loop_
_geom_bond_atom_site_label_1
_geom_bond_atom_site_label_2
_geom_bond_distance
_geom_bond_site_symmetry_2
C1 C2 1.389(8) .
C1 C20 1.400(8) .
C1 C100 1.487(8) .
C2 N1 1.370(8) .
C2 C3 1.463(8) .
C3 C4 1.334(10) .
C3 H3 0.9500 .
C4 C5 1.437(9) .
C4 H4 0.9500 .
C5 N1 1.371(8) .
C5 C6 1.431(10) .
C6 C7 1.379(10) .
C6 C200 1.499(6) .
C7 N2 1.382(8) .
C7 C8 1.387(10) .
C8 C9 1.345(10) .
C8 H8 0.9500 .
C9 C10 1.449(9) .
C9 H9 0.9500 .
C10 N2 1.344(8) .
C10 C11 1.408(8) .
C11 C12 1.392(8) .
C11 C300 1.489(8) .
C12 N4 1.358(8) .
C12 C13 1.442(8) .
C13 C14 1.358(9) .
C13 H13 0.9500 .
C14 C15 1.454(9) .
C14 H14 0.9500 .
C15 C16 1.392(9) .
C15 N4 1.407(7) .
C16 C17 1.396(9) .
C16 C400 1.506(6) .
C17 N3 1.361(7) .
C17 C18 1.450(9) .
C18 C19 1.353(9) .
C18 H18 0.9500 .
C19 C20 1.446(8) .
C19 H19 0.9500 .
C20 N3 1.362(8) .
C100 C105 1.378(8) .
C100 C101 1.392(8) .
C101 C102 1.364(9) .
C101 H101 0.9500 .
C102 C103 1.393(9) .
C102 H102 0.9500 .
C103 C104 1.366(8) .
C103 C106 1.492(8) .
C104 C105 1.378(9) .
C104 H104 0.9500 .
C105 H105 0.9500 .
C106 O101 1.208(7) .
C106 O102 1.261(7) .
C205 C204 1.3900 .
C205 C200 1.3900 .
C205 H205 0.9500 .
C204 C203 1.3900 .
C204 H204 0.9500 .
C203 C202 1.3900 .
C203 C206 1.505(7) 3_667
C202 C201 1.3900 .
C202 H202 0.9500 .
C201 C200 1.3900 .
C201 H201 0.9500 .
C206 O202 1.231(8) .
C206 O201 1.276(8) .
C206 C203 1.51(4) 3_667
C300 C301 1.381(8) .
C300 C305 1.382(8) .
C301 C302 1.379(9) .
C301 H301 0.9500 .
C302 C303 1.384(8) .
C302 H302 0.9500 .
C303 C304 1.406(9) .
C303 C306 1.486(8) 4_676
C304 C305 1.357(9) .
C304 H304 0.9500 .
C305 H305 0.9500 .
C306 O301 1.205(7) .
C306 O302 1.255(7) .
C306 C303 1.486(8) 4_475
C400 C405 1.3900 .
C400 C401 1.3900 .
C405 C404 1.3900 .
C405 H405 0.9500 .
C404 C403 1.3900 .
C404 H404 0.9500 .
C403 C402 1.3900 .
C403 C406 1.533(10) .
C402 C401 1.3900 .
C402 H402 0.9500 .
C401 H401 0.9500 .
C406 O401 1.137(17) .
C406 O402 1.278(17) .
Cd1 O1 1.584(7) .
Cd1 O3 2.238(5) .
Cd1 O102 2.302(5) .
Cd1 O202 2.336(5) .
Cd1 O302 2.336(5) .
Cd1 O201 2.377(4) .
Cd1 O301 2.442(4) .
Cd1 O101 2.493(5) .
N1 Pd2 2.018(5) .
N2 Pd2 2.060(5) .
N3 Pd2 2.019(5) .
N4 Pd2 2.030(5) .

loop_
_geom_torsion_atom_site_label_1
_geom_torsion_atom_site_label_2
_geom_torsion_atom_site_label_3
_geom_torsion_atom_site_label_4
_geom_torsion
_geom_torsion_site_symmetry_1
_geom_torsion_site_symmetry_4
C20 C1 C2 N1 -8.5(10) . .
C100 C1 C2 N1 175.0(5) . .
C20 C1 C2 C3 173.1(6) . .
C100 C1 C2 C3 -3.4(9) . .
N1 C2 C3 C4 -2.0(8) . .
C1 C2 C3 C4 176.7(6) . .
C2 C3 C4 C5 0.9(9) . .
C3 C4 C5 N1 0.4(9) . .
C3 C4 C5 C6 -177.1(8) . .
N1 C5 C6 C7 6.2(13) . .
C4 C5 C6 C7 -176.7(8) . .
N1 C5 C6 C200 -172.1(6) . .
C4 C5 C6 C200 5.1(12) . .
C5 C6 C7 N2 13.2(13) . .
C200 C6 C7 N2 -168.6(6) . .
C5 C6 C7 C8 -172.6(8) . .
C200 C6 C7 C8 5.6(12) . .
C6 C7 C8 C9 -175.6(8) . .
N2 C7 C8 C9 -0.6(10) . .
C7 C8 C9 C10 2.2(10) . .
C8 C9 C10 N2 -3.1(9) . .
C8 C9 C10 C11 174.3(7) . .
N2 C10 C11 C12 -8.8(10) . .
C9 C10 C11 C12 174.3(6) . .
N2 C10 C11 C300 174.1(6) . .
C9 C10 C11 C300 -2.7(10) . .
C10 C11 C12 N4 -8.7(9) . .
C300 C11 C12 N4 168.4(5) . .
C10 C11 C12 C13 170.9(6) . .
C300 C11 C12 C13 -12.1(9) . .
N4 C12 C13 C14 -3.6(7) . .
C11 C12 C13 C14 176.8(6) . .
C12 C13 C14 C15 0.8(7) . .
C13 C14 C15 C16 -172.7(6) . .
C13 C14 C15 N4 2.1(7) . .
N4 C15 C16 C17 12.2(9) . .
C14 C15 C16 C17 -174.0(6) . .
N4 C15 C16 C400 -170.1(5) . .
C14 C15 C16 C400 3.7(9) . .
C15 C16 C17 N3 6.5(10) . .
C400 C16 C17 N3 -171.2(5) . .
C15 C16 C17 C18 -174.2(6) . .
C400 C16 C17 C18 8.1(9) . .
N3 C17 C18 C19 3.9(7) . .
C16 C17 C18 C19 -175.5(6) . .
C17 C18 C19 C20 -1.2(7) . .
C2 C1 C20 N3 -9.0(10) . .
C100 C1 C20 N3 167.5(5) . .
C2 C1 C20 C19 173.1(6) . .
C100 C1 C20 C19 -10.4(9) . .
C18 C19 C20 N3 -1.8(7) . .
C18 C19 C20 C1 176.4(6) . .
C2 C1 C100 C105 -64.6(8) . .
C20 C1 C100 C105 118.7(6) . .
C2 C1 C100 C101 113.2(7) . .
C20 C1 C100 C101 -63.5(8) . .
C105 C100 C101 C102 2.8(11) . .
C1 C100 C101 C102 -175.1(7) . .
C100 C101 C102 C103 -0.7(12) . .
C101 C102 C103 C104 -0.9(10) . .
C101 C102 C103 C106 177.6(7) . .
C102 C103 C104 C105 0.2(9) . .
C106 C103 C104 C105 -178.2(5) . .
C101 C100 C105 C104 -3.5(9) . .
C1 C100 C105 C104 174.4(5) . .
C103 C104 C105 C100 2.0(9) . .
C104 C103 C106 O101 -4.9(9) . .
C102 C103 C106 O101 176.7(6) . .
C104 C103 C106 O102 175.8(6) . .
C102 C103 C106 O102 -2.6(9) . .
C200 C205 C204 C203 0.0 . .
C205 C204 C203 C202 0.0 . .
C205 C204 C203 C206 179.8(6) . 3_667
C204 C203 C202 C201 0.0 . .
C206 C203 C202 C201 -179.8(6) 3_667 .
C203 C202 C201 C200 0.0 . .
C202 C201 C200 C205 0.0 . .
C202 C201 C200 C6 176.1(6) . .
C204 C205 C200 C201 0.0 . .
C204 C205 C200 C6 -176.1(6) . .
C7 C6 C200 C201 -109.8(7) . .
C5 C6 C200 C201 68.5(8) . .
C7 C6 C200 C205 66.3(8) . .
C5 C6 C200 C205 -115.4(6) . .
C12 C11 C300 C301 122.9(6) . .
C10 C11 C300 C301 -59.9(8) . .
C12 C11 C300 C305 -61.2(8) . .
C10 C11 C300 C305 116.1(7) . .
C305 C300 C301 C302 -0.8(9) . .
C11 C300 C301 C302 175.3(6) . .
C300 C301 C302 C303 -0.1(9) . .
C301 C302 C303 C304 2.2(9) . .
C301 C302 C303 C306 -177.7(5) . 4_676
C302 C303 C304 C305 -3.4(10) . .
C306 C303 C304 C305 176.5(6) 4_676 .
C303 C304 C305 C300 2.6(12) . .
C301 C300 C305 C304 -0.5(11) . .
C11 C300 C305 C304 -176.6(7) . .
C15 C16 C400 C405 -121.0(5) . .
C17 C16 C400 C405 56.8(7) . .
C15 C16 C400 C401 60.2(6) . .
C17 C16 C400 C401 -122.0(5) . .
C401 C400 C405 C404 0.0 . .
C16 C400 C405 C404 -178.8(5) . .
C400 C405 C404 C403 0.0 . .
C405 C404 C403 C402 0.0 . .
C405 C404 C403 C406 -177.9(6) . .
C404 C403 C402 C401 0.0 . .
C406 C403 C402 C401 178.0(6) . .
C403 C402 C401 C400 0.0 . .
C405 C400 C401 C402 0.0 . .
C16 C400 C401 C402 178.8(5) . .
C404 C403 C406 O401 166.7(9) . .
C402 C403 C406 O401 -11.3(12) . .
C404 C403 C406 O402 -11.4(10) . .
C402 C403 C406 O402 170.6(7) . .
C1 C2 N1 C5 -176.5(6) . .
C3 C2 N1 C5 2.2(7) . .
C1 C2 N1 Pd2 16.9(9) . .
C3 C2 N1 Pd2 -164.5(4) . .
C6 C5 N1 C2 175.9(7) . .
C4 C5 N1 C2 -1.6(8) . .
C6 C5 N1 Pd2 -17.8(11) . .
C4 C5 N1 Pd2 164.7(5) . .
C11 C10 N2 C7 -174.5(7) . .
C9 C10 N2 C7 2.7(8) . .
C11 C10 N2 Pd2 17.8(9) . .
C9 C10 N2 Pd2 -164.9(5) . .
C6 C7 N2 C10 173.7(7) . .
C8 C7 N2 C10 -1.4(9) . .
C6 C7 N2 Pd2 -18.8(11) . .
C8 C7 N2 Pd2 166.2(5) . .
C16 C17 N3 C20 174.3(6) . .
C18 C17 N3 C20 -5.1(7) . .
C16 C17 N3 Pd2 -15.1(9) . .
C18 C17 N3 Pd2 165.5(4) . .
C1 C20 N3 C17 -173.9(6) . .
C19 C20 N3 C17 4.3(7) . .
C1 C20 N3 Pd2 15.5(9) . .
C19 C20 N3 Pd2 -166.3(4) . .
C11 C12 N4 C15 -175.5(5) . .
C13 C12 N4 C15 4.9(6) . .
C11 C12 N4 Pd2 14.8(8) . .
C13 C12 N4 Pd2 -164.9(4) . .
C16 C15 N4 C12 170.6(6) . .
C14 C15 N4 C12 -4.3(6) . .
C16 C15 N4 Pd2 -19.2(8) . .
C14 C15 N4 Pd2 166.0(4) . .
O102 C106 O101 Cd1 -10.9(6) . .
C103 C106 O101 Cd1 169.8(5) . .
O1 Cd1 O101 C106 -33.0(5) . .
O3 Cd1 O101 C106 113.9(4) . .
O102 Cd1 O101 C106 6.3(4) . .
O202 Cd1 O101 C106 -91.3(4) . .
O302 Cd1 O101 C106 6.4(5) . .
O201 Cd1 O101 C106 -146.9(4) . .
O301 Cd1 O101 C106 -173.4(7) . .
O101 C106 O102 Cd1 11.9(7) . .
C103 C106 O102 Cd1 -168.8(4) . .
O1 Cd1 O102 C106 133.6(5) . .
O3 Cd1 O102 C106 -82.1(4) . .
O202 Cd1 O102 C106 78.8(4) . .
O302 Cd1 O102 C106 174.0(4) . .
O201 Cd1 O102 C106 30.0(5) . .
O301 Cd1 O102 C106 173.8(3) . .
O101 Cd1 O102 C106 -6.1(3) . .
O202 C206 O201 Cd1 2.0(7) . .
C203 C206 O201 Cd1 -179.6(11) 3_667 .
O1 Cd1 O201 C206 -16.5(5) . .
O3 Cd1 O201 C206 177.2(4) . .
O102 Cd1 O201 C206 63.9(5) . .
O202 Cd1 O201 C206 -1.0(4) . .
O302 Cd1 O201 C206 -64.8(5) . .
O301 Cd1 O201 C206 -93.2(4) . .
O101 Cd1 O201 C206 92.2(4) . .
O201 C206 O202 Cd1 -2.0(8) . .
C203 C206 O202 Cd1 179.6(11) 3_667 .
O1 Cd1 O202 C206 164.9(6) . .
O3 Cd1 O202 C206 -2.9(7) . .
O102 Cd1 O202 C206 -135.0(4) . .
O302 Cd1 O202 C206 138.5(4) . .
O201 Cd1 O202 C206 1.1(4) . .
O301 Cd1 O202 C206 85.8(5) . .
O101 Cd1 O202 C206 -82.0(4) . .
O302 C306 O301 Cd1 9.6(6) . .
C303 C306 O301 Cd1 -169.3(5) 4_475 .
O1 Cd1 O301 C306 31.8(4) . .
O3 Cd1 O301 C306 -113.5(4) . .
O102 Cd1 O301 C306 -5.4(5) . .
O202 Cd1 O301 C306 92.2(4) . .
O302 Cd1 O301 C306 -5.6(4) . .
O201 Cd1 O301 C306 147.8(4) . .
O101 Cd1 O301 C306 174.3(7) . .
O301 C306 O302 Cd1 -10.1(6) . .
C303 C306 O302 Cd1 168.9(4) 4_475 .
O1 Cd1 O302 C306 -113.7(6) . .
O3 Cd1 O302 C306 84.6(4) . .
O102 Cd1 O302 C306 -174.5(4) . .
O202 Cd1 O302 C306 -79.2(4) . .
O201 Cd1 O302 C306 -31.1(5) . .
O301 Cd1 O302 C306 5.4(3) . .
O101 Cd1 O302 C306 -174.6(3) . .
C2 N1 Pd2 N3 -8.6(5) . .
C5 N1 Pd2 N3 -172.5(6) . .
C2 N1 Pd2 N4 127(4) . .
C5 N1 Pd2 N4 -37(5) . .
C2 N1 Pd2 N2 174.0(5) . .
C5 N1 Pd2 N2 10.1(6) . .
C17 N3 Pd2 N1 -175.2(5) . .
C20 N3 Pd2 N1 -6.3(5) . .
C17 N3 Pd2 N4 6.6(5) . .
C20 N3 Pd2 N4 175.5(5) . .
C17 N3 Pd2 N2 -83(4) . .
C20 N3 Pd2 N2 86(4) . .
C12 N4 Pd2 N1 42(5) . .
C15 N4 Pd2 N1 -127(4) . .
C12 N4 Pd2 N3 177.2(5) . .
C15 N4 Pd2 N3 8.9(4) . .
C12 N4 Pd2 N2 -5.4(5) . .
C15 N4 Pd2 N2 -173.7(4) . .
C10 N2 Pd2 N1 172.3(5) . .
C7 N2 Pd2 N1 6.9(6) . .
C10 N2 Pd2 N3 80(4) . .
C7 N2 Pd2 N3 -85(4) . .
C10 N2 Pd2 N4 -9.6(5) . .
C7 N2 Pd2 N4 -175.0(6) . .
